data_7713137
loop_
_publ_author_name
'Th&#xe9;ron, Benjamin'
'Vaillant-Coindard, Valentin'
'Balan, C&#xe9;dric'
'Rousselin, Yoann'
'Bayardon, J&#xe9;r&#xf4;me'
'Malacea-Kabbara, Raluca'
'Le Gendre, Pierre'

_publ_section_title
;
 Al and Zn phenoxy-amidine complexes for lactide ROP catalysis.
;
_journal_name_full 'Dalton transactions (Cambridge, England : 2003)'
_journal_paper_doi 10.1039/d3dt01216f
_journal_year 2023
_chemical_formula_moiety 'C22 H26 N4 O2 Zn, C5 H5 N'
_chemical_formula_sum 'C27 H31 N5 O2 Zn'
_chemical_formula_weight 522.94
_space_group_crystal_system triclinic
_space_group_IT_number 2
_space_group_name_Hall '-P 1'
_space_group_name_H-M_alt 'P -1'
_atom_sites_solution_hydrogens geom
_atom_sites_solution_primary dual
_audit_creation_date 2022-06-23
_audit_creation_method
;
Olex2 1.5
(compiled 2022.04.07 svn.rca3783a0 for OlexSys, GUI svn.r6498)
;
_audit_update_record
;
2022-06-27 deposited with the CCDC.	2023-05-17 downloaded from the CCDC.
;
_cell_angle_alpha 93.987(2)
_cell_angle_beta 111.8620(10)
_cell_angle_gamma 115.4340(10)
_cell_formula_units_Z 2
_cell_length_a 10.7763(3)
_cell_length_b 11.2517(3)
_cell_length_c 12.6240(3)
_cell_measurement_reflns_used 9862
_cell_measurement_temperature 110.0(1)
_cell_measurement_theta_max 27.49
_cell_measurement_theta_min 2.56
_cell_volume 1233.90(6)
_computing_cell_refinement 'SAINT V8.40B (Bruker, 2016)'
_computing_data_collection 'APEX4 (Bruker, 2021)'
_computing_data_reduction 'SAINT V8.40B (Bruker, 2016)'
_computing_molecular_graphics 'Olex2 1.5 (Dolomanov et al., 2009)'
_computing_publication_material 'Olex2 1.5 (Dolomanov et al., 2009)'
_computing_structure_refinement 'SHELXL 2018/3 (Sheldrick, 2015)'
_computing_structure_solution 'SHELXT 2018/2 (Sheldrick, 2018)'
_diffrn_ambient_temperature 110.0(1)
_diffrn_detector 'CCD Plate'
_diffrn_detector_area_resol_mean '512 x 512'
_diffrn_detector_type APEX2
_diffrn_measured_fraction_theta_full 0.999
_diffrn_measured_fraction_theta_max 0.998
_diffrn_measurement_device '\k-geometry diffractometer'
_diffrn_measurement_device_type 'Nonius APEX-II CCD'
_diffrn_measurement_method '\f and \w scans''
_diffrn_radiation_collimation '0.6 mm'
_diffrn_radiation_monochromator graphite
_diffrn_radiation_probe x-ray
_diffrn_radiation_type 'Mo K\a~1~'
_diffrn_radiation_wavelength 0.71073
_diffrn_radiation_xray_symbol K-L~3~
_diffrn_reflns_av_R_equivalents 0.0245
_diffrn_reflns_av_unetI/netI 0.0190
_diffrn_reflns_Laue_measured_fraction_full 0.999
_diffrn_reflns_Laue_measured_fraction_max 0.998
_diffrn_reflns_limit_h_max 13
_diffrn_reflns_limit_h_min -13
_diffrn_reflns_limit_k_max 14
_diffrn_reflns_limit_k_min -14
_diffrn_reflns_limit_l_max 16
_diffrn_reflns_limit_l_min -16
_diffrn_reflns_number 32448
_diffrn_reflns_point_group_measured_fraction_full 0.999
_diffrn_reflns_point_group_measured_fraction_max 0.998
_diffrn_reflns_theta_full 25.242
_diffrn_reflns_theta_max 27.509
_diffrn_reflns_theta_min 2.339
_diffrn_source 'X-ray tube'
_diffrn_source_current 5.0
_diffrn_source_power 0.1
_diffrn_source_target Mo
_diffrn_source_type 'Siemens KFF Mo 2K-180'
_diffrn_source_voltage 20.0
_diffrn_standards_number 0
_exptl_absorpt_coefficient_mu 1.030
_exptl_absorpt_correction_T_max 0.6202
_exptl_absorpt_correction_T_min 0.5751
_exptl_absorpt_correction_type multi-scan
_exptl_absorpt_process_details
;
SADABS-2016/2 (Bruker,2016) was used for absorption correction.
wR2(int) was 0.0401 before and 0.0347 after correction.
The Ratio of minimum to maximum transmission is 0.9273.
The \l/2 correction factor is Not present.
;
_exptl_crystal_colour 'clear light colourless'
_exptl_crystal_colour_lustre clear
_exptl_crystal_colour_modifier light
_exptl_crystal_colour_primary colourless
_exptl_crystal_density_diffrn 1.407
_exptl_crystal_description prism
_exptl_crystal_F_000 548
_exptl_crystal_recrystallization_method
'The material was recrystallised from a mixture of cyclohexane and pyridine  by slow evaporation'
_exptl_crystal_size_max 0.295
_exptl_crystal_size_mid 0.273
_exptl_crystal_size_min 0.266
_refine_diff_density_max 0.581
_refine_diff_density_min -0.240
_refine_diff_density_rms 0.049
_refine_ls_extinction_method none
_refine_ls_goodness_of_fit_ref 1.021
_refine_ls_hydrogen_treatment constr
_refine_ls_matrix_type full
_refine_ls_number_parameters 316
_refine_ls_number_reflns 5666
_refine_ls_number_restraints 0
_refine_ls_restrained_S_all 1.021
_refine_ls_R_factor_all 0.0294
_refine_ls_R_factor_gt 0.0238
_refine_ls_shift/su_max 0.002
_refine_ls_shift/su_mean 0.000
_refine_ls_structure_factor_coef Fsqd
_refine_ls_weighting_details 'w=1/[\s^2^(Fo^2^)+(0.0228P)^2^+0.8277P] where P=(Fo^2^+2Fc^2^)/3'
_refine_ls_weighting_scheme calc
_refine_ls_wR_factor_gt 0.0566
_refine_ls_wR_factor_ref 0.0593
_reflns_Friedel_coverage 0.000
_reflns_number_gt 5056
_reflns_number_total 5666
_reflns_threshold_expression 'I > 2\s(I)'
_cod_data_source_file d3dt01216f2.cif
_cod_data_source_block compound_2d
_cod_database_code 7713137
_shelx_shelxl_version_number 2018/3
_shelx_space_group_comment
;
The symmetry employed for this shelxl refinement is uniquely defined
by the following loop, which should always be used as a source of
symmetry information in preference to the above space-group names.
They are only intended as comments.
;
_shelx_estimated_absorpt_t_max 0.771
_shelx_estimated_absorpt_t_min 0.751
_olex2_refinement_description
;
1. Fixed Uiso
 At 1.2 times of:
  All C(H) groups, All C(H,H) groups
2.a Secondary CH2 refined with riding coordinates:
 C8(H8A,H8B), C9(H9A,H9B), C10(H10A,H10B), C9A(H9AA,H9AB), C11(H11A,H11B),
 C8A(H8AA,H8AB), C11A(H11C,H11D), C10A(H10C,H10D)
2.b Aromatic/amide H refined with riding coordinates:
 C3A(H3A), C4A(H4A), C7A(H7A), C7(H7), C4(H4), C5(H5), C3(H3), C5A(H5A),
 C6(H6), C14(H), C6A(H6A), C13(HA), C15(HB), C12(HC), C16(HD)
;
_olex2_diffrn_ambient_temperature_device 'Oxford Cryosystems'
_olex2_exptl_crystal_mounting_method 'The crystal was mounted on a MITIGEN holder oil'
_olex2_submission_special_instructions 'No special instructions were received'

loop_
_space_group_symop_operation_xyz
'x, y, z'
'-x, -y, -z'

loop_
_atom_site_label
_atom_site_type_symbol
_atom_site_fract_x
_atom_site_fract_y
_atom_site_fract_z
_atom_site_U_iso_or_equiv
_atom_site_adp_type
_atom_site_occupancy
_atom_site_site_symmetry_order
_atom_site_calc_flag
_atom_site_refinement_flags_posn
_atom_site_refinement_flags_adp
_atom_site_refinement_flags_occupancy
_atom_site_disorder_assembly
_atom_site_disorder_group
Zn1 Zn 0.76055(2) 0.25238(2) 0.50792(2) 0.01305(5) Uani 1 1 d . . . . .
O1 O 0.88347(11) 0.34436(10) 0.67627(8) 0.0172(2) Uani 1 1 d . . . . .
O1A O 0.78788(11) 0.10884(10) 0.44252(9) 0.0163(2) Uani 1 1 d . . . . .
N2 N 0.35988(12) 0.07588(12) 0.35547(10) 0.0138(2) Uani 1 1 d . . . . .
N2A N 0.81106(13) 0.55012(12) 0.42359(10) 0.0140(2) Uani 1 1 d . . . . .
N1A N 0.81438(12) 0.34528(11) 0.38926(10) 0.0126(2) Uani 1 1 d . . . . .
N1 N 0.57558(13) 0.18784(11) 0.53967(9) 0.0124(2) Uani 1 1 d . . . . .
C3A C 0.83390(16) 0.04198(14) 0.28440(13) 0.0174(3) Uani 1 1 d . . . . .
H3A H 0.822616 -0.040444 0.304968 0.021 Uiso 1 1 calc R U . . .
C4A C 0.86485(16) 0.06754(15) 0.18882(13) 0.0196(3) Uani 1 1 d . . . . .
H4A H 0.872777 0.002301 0.143705 0.023 Uiso 1 1 calc R U . . .
C1A C 0.83701(15) 0.25783(14) 0.31945(11) 0.0134(3) Uani 1 1 d . . . . .
C2A C 0.81883(15) 0.13491(14) 0.35148(11) 0.0139(3) Uani 1 1 d . . . . .
C2 C 0.79361(15) 0.31384(13) 0.73060(12) 0.0136(3) Uani 1 1 d . . . . .
C7A C 0.83637(14) 0.46385(14) 0.37019(11) 0.0132(3) Uani 1 1 d . . . . .
H7A H 0.873513 0.490028 0.313416 0.016 Uiso 1 1 calc R U . . .
C1 C 0.63193(15) 0.22832(13) 0.66568(11) 0.0121(2) Uani 1 1 d . . . . .
N3 N 0.48045(19) 0.41085(17) 0.17195(15) 0.0463(4) Uani 1 1 d . . . . .
C7 C 0.42728(15) 0.11179(13) 0.47263(12) 0.0131(3) Uani 1 1 d . . . . .
H7 H 0.363462 0.080120 0.511328 0.016 Uiso 1 1 calc R U . . .
C8 C 0.43817(16) 0.11588(15) 0.27996(12) 0.0182(3) Uani 1 1 d . . . . .
H8A H 0.515958 0.086063 0.296324 0.022 Uiso 1 1 calc R U . . .
H8B H 0.488806 0.216208 0.292133 0.022 Uiso 1 1 calc R U . . .
C9 C 0.19123(15) -0.00446(15) 0.28512(12) 0.0178(3) Uani 1 1 d . . . . .
H9A H 0.138840 0.025524 0.321583 0.021 Uiso 1 1 calc R U . . .
H9B H 0.153531 -0.103485 0.276608 0.021 Uiso 1 1 calc R U . . .
C4 C 0.76409(18) 0.32551(15) 0.91205(12) 0.0201(3) Uani 1 1 d . . . . .
H4 H 0.808813 0.360636 0.995680 0.024 Uiso 1 1 calc R U . . .
C10 C 0.16729(17) 0.02752(16) 0.16627(13) 0.0229(3) Uani 1 1 d . . . . .
H10A H 0.163156 0.113761 0.166743 0.027 Uiso 1 1 calc R U . . .
H10B H 0.071521 -0.047591 0.100891 0.027 Uiso 1 1 calc R U . . .
C5 C 0.60748(18) 0.23727(15) 0.84878(13) 0.0204(3) Uani 1 1 d . . . . .
H5 H 0.545266 0.209215 0.889081 0.025 Uiso 1 1 calc R U . . .
C3 C 0.85571(16) 0.36273(15) 0.85389(12) 0.0181(3) Uani 1 1 d . . . . .
H3 H 0.963055 0.422743 0.898582 0.022 Uiso 1 1 calc R U . . .
C5A C 0.88427(18) 0.18843(16) 0.15898(13) 0.0231(3) Uani 1 1 d . . . . .
H5A H 0.907003 0.206802 0.094127 0.028 Uiso 1 1 calc R U . . .
C6 C 0.54190(16) 0.19004(14) 0.72604(12) 0.0165(3) Uani 1 1 d . . . . .
H6 H 0.434210 0.130835 0.682611 0.020 Uiso 1 1 calc R U . . .
C9A C 0.82707(17) 0.67716(14) 0.39001(13) 0.0185(3) Uani 1 1 d . . . . .
H9AA H 0.783131 0.660779 0.302745 0.022 Uiso 1 1 calc R U . . .
H9AB H 0.936166 0.749549 0.426185 0.022 Uiso 1 1 calc R U . . .
C11 C 0.30785(17) 0.04120(17) 0.15427(13) 0.0249(3) Uani 1 1 d . . . . .
H11A H 0.327468 0.095084 0.097924 0.030 Uiso 1 1 calc R U . . .
H11B H 0.294894 -0.049787 0.126724 0.030 Uiso 1 1 calc R U . . .
C14 C 0.2267(2) 0.31694(17) -0.04680(16) 0.0317(4) Uani 1 1 d . . . . .
H H 0.139990 0.284958 -0.121676 0.038 Uiso 1 1 calc R U . . .
C8A C 0.74565(18) 0.52494(15) 0.50808(13) 0.0201(3) Uani 1 1 d . . . . .
H8AA H 0.807928 0.504498 0.576646 0.024 Uiso 1 1 calc R U . . .
H8AB H 0.638843 0.447903 0.469683 0.024 Uiso 1 1 calc R U . . .
C6A C 0.87039(18) 0.28267(16) 0.22419(13) 0.0208(3) Uani 1 1 d . . . . .
H6A H 0.883910 0.365398 0.203394 0.025 Uiso 1 1 calc R U . . .
C11A C 0.75087(19) 0.65970(16) 0.54651(15) 0.0258(3) Uani 1 1 d . . . . .
H11C H 0.664716 0.643643 0.565520 0.031 Uiso 1 1 calc R U . . .
H11D H 0.848956 0.723329 0.616787 0.031 Uiso 1 1 calc R U . . .
C13 C 0.2239(2) 0.36546(18) 0.05455(16) 0.0335(4) Uani 1 1 d . . . . .
HA H 0.135075 0.366788 0.051462 0.040 Uiso 1 1 calc R U . . .
C10A C 0.7366(2) 0.71593(17) 0.43928(15) 0.0271(3) Uani 1 1 d . . . . .
H10C H 0.780930 0.816489 0.462797 0.032 Uiso 1 1 calc R U . . .
H10D H 0.627814 0.673969 0.379986 0.032 Uiso 1 1 calc R U . . .
C15 C 0.3569(2) 0.31521(19) -0.03854(18) 0.0374(4) Uani 1 1 d . . . . .
HB H 0.362006 0.282375 -0.107336 0.045 Uiso 1 1 calc R U . . .
C12 C 0.3533(2) 0.41229(19) 0.16111(17) 0.0406(5) Uani 1 1 d . . . . .
HC H 0.351620 0.447634 0.230840 0.049 Uiso 1 1 calc R U . . .
C16 C 0.4795(2) 0.3623(2) 0.0720(2) 0.0433(5) Uani 1 1 d . . . . .
HD H 0.568772 0.360039 0.077409 0.052 Uiso 1 1 calc R U . . .

loop_
_atom_site_aniso_label
_atom_site_aniso_U_11
_atom_site_aniso_U_22
_atom_site_aniso_U_33
_atom_site_aniso_U_23
_atom_site_aniso_U_13
_atom_site_aniso_U_12
Zn1 0.01339(8) 0.01417(8) 0.01216(8) 0.00417(6) 0.00727(6) 0.00585(6)
O1 0.0126(5) 0.0205(5) 0.0140(5) 0.0038(4) 0.0064(4) 0.0043(4)
O1A 0.0210(5) 0.0155(5) 0.0194(5) 0.0089(4) 0.0139(4) 0.0100(4)
N2 0.0111(5) 0.0145(6) 0.0134(5) 0.0033(4) 0.0045(4) 0.0051(4)
N2A 0.0141(5) 0.0137(6) 0.0144(5) 0.0052(4) 0.0063(4) 0.0069(5)
N1A 0.0126(5) 0.0133(5) 0.0120(5) 0.0032(4) 0.0060(4) 0.0059(4)
N1 0.0133(5) 0.0128(5) 0.0113(5) 0.0033(4) 0.0057(4) 0.0064(4)
C3A 0.0163(7) 0.0150(7) 0.0217(7) 0.0048(5) 0.0091(6) 0.0079(6)
C4A 0.0191(7) 0.0214(7) 0.0185(7) 0.0010(6) 0.0087(6) 0.0108(6)
C1A 0.0119(6) 0.0144(6) 0.0120(6) 0.0019(5) 0.0047(5) 0.0057(5)
C2A 0.0098(6) 0.0152(6) 0.0133(6) 0.0028(5) 0.0047(5) 0.0041(5)
C2 0.0159(6) 0.0116(6) 0.0143(6) 0.0049(5) 0.0071(5) 0.0071(5)
C7A 0.0101(6) 0.0156(6) 0.0112(6) 0.0033(5) 0.0038(5) 0.0051(5)
C1 0.0160(6) 0.0120(6) 0.0110(6) 0.0042(5) 0.0066(5) 0.0083(5)
N3 0.0371(9) 0.0309(9) 0.0419(10) 0.0081(7) -0.0040(7) 0.0117(7)
C7 0.0149(6) 0.0125(6) 0.0159(6) 0.0061(5) 0.0083(5) 0.0086(5)
C8 0.0158(7) 0.0221(7) 0.0132(6) 0.0041(5) 0.0060(5) 0.0070(6)
C9 0.0110(6) 0.0177(7) 0.0189(7) 0.0038(5) 0.0028(5) 0.0056(5)
C4 0.0284(8) 0.0209(7) 0.0113(6) 0.0037(5) 0.0086(6) 0.0128(6)
C10 0.0180(7) 0.0236(8) 0.0187(7) 0.0050(6) 0.0023(6) 0.0086(6)
C5 0.0265(8) 0.0237(8) 0.0185(7) 0.0087(6) 0.0153(6) 0.0135(6)
C3 0.0178(7) 0.0167(7) 0.0146(6) 0.0031(5) 0.0042(5) 0.0067(6)
C5A 0.0317(8) 0.0287(8) 0.0172(7) 0.0079(6) 0.0156(6) 0.0174(7)
C6 0.0161(7) 0.0179(7) 0.0167(6) 0.0053(5) 0.0086(5) 0.0083(6)
C9A 0.0217(7) 0.0150(7) 0.0195(7) 0.0074(5) 0.0079(6) 0.0102(6)
C11 0.0208(7) 0.0296(8) 0.0135(7) 0.0019(6) 0.0040(6) 0.0073(7)
C14 0.0262(8) 0.0243(8) 0.0311(9) 0.0081(7) 0.0046(7) 0.0082(7)
C8A 0.0258(8) 0.0186(7) 0.0234(7) 0.0078(6) 0.0169(6) 0.0119(6)
C6A 0.0314(8) 0.0214(7) 0.0181(7) 0.0094(6) 0.0149(6) 0.0162(7)
C11A 0.0302(8) 0.0239(8) 0.0312(8) 0.0072(7) 0.0181(7) 0.0161(7)
C13 0.0330(9) 0.0277(9) 0.0407(10) 0.0157(8) 0.0160(8) 0.0152(8)
C10A 0.0309(8) 0.0257(8) 0.0333(9) 0.0102(7) 0.0149(7) 0.0203(7)
C15 0.0360(10) 0.0292(9) 0.0417(10) 0.0059(8) 0.0138(8) 0.0152(8)
C12 0.0517(12) 0.0295(10) 0.0311(9) 0.0092(8) 0.0126(9) 0.0171(9)
C16 0.0294(10) 0.0322(10) 0.0572(13) 0.0097(9) 0.0083(9) 0.0156(8)

loop_
_atom_type_symbol
_atom_type_description
_atom_type_scat_dispersion_real
_atom_type_scat_dispersion_imag
_atom_type_scat_source
C C 0.0033 0.0016 'International Tables Vol C Tables 4.2.6.8 and 6.1.1.4'
H H 0.0000 0.0000 'International Tables Vol C Tables 4.2.6.8 and 6.1.1.4'
N N 0.0061 0.0033 'International Tables Vol C Tables 4.2.6.8 and 6.1.1.4'
O O 0.0106 0.0060 'International Tables Vol C Tables 4.2.6.8 and 6.1.1.4'
Zn Zn 0.2839 1.4301 'International Tables Vol C Tables 4.2.6.8 and 6.1.1.4'

loop_
_geom_angle_atom_site_label_1
_geom_angle_atom_site_label_2
_geom_angle_atom_site_label_3
_geom_angle
_geom_angle_site_symmetry_1
_geom_angle_site_symmetry_3
_geom_angle_publ_flag
O1 Zn1 O1A 118.09(4) . . ?
O1 Zn1 N1A 120.15(4) . . ?
O1 Zn1 N1 86.81(4) . . ?
O1A Zn1 N1A 86.70(4) . . ?
O1A Zn1 N1 115.57(4) . . ?
N1A Zn1 N1 132.83(4) . . ?
C2 O1 Zn1 109.82(8) . . ?
C2A O1A Zn1 110.00(8) . . ?
C7 N2 C8 125.60(11) . . ?
C7 N2 C9 122.29(12) . . ?
C8 N2 C9 112.00(11) . . ?
C7A N2A C9A 121.73(12) . . ?
C7A N2A C8A 125.50(12) . . ?
C8A N2A C9A 112.26(11) . . ?
C1A N1A Zn1 107.37(8) . . ?
C7A N1A Zn1 133.22(9) . . ?
C7A N1A C1A 119.35(11) . . ?
C1 N1 Zn1 106.81(8) . . ?
C7 N1 Zn1 133.82(9) . . ?
C7 N1 C1 119.04(11) . . ?
C4A C3A H3A 119.3 . . ?
C4A C3A C2A 121.48(13) . . ?
C2A C3A H3A 119.3 . . ?
C3A C4A H4A 120.0 . . ?
C3A C4A C5A 119.93(13) . . ?
C5A C4A H4A 120.0 . . ?
C2A C1A N1A 115.03(11) . . ?
C6A C1A N1A 125.51(12) . . ?
C6A C1A C2A 119.44(12) . . ?
O1A C2A C3A 120.99(12) . . ?
O1A C2A C1A 120.76(12) . . ?
C3A C2A C1A 118.25(12) . . ?
O1 C2 C1 121.03(12) . . ?
O1 C2 C3 121.01(12) . . ?
C3 C2 C1 117.95(12) . . ?
N2A C7A H7A 117.4 . . ?
N1A C7A N2A 125.20(12) . . ?
N1A C7A H7A 117.4 . . ?
C2 C1 N1 114.96(11) . . ?
C6 C1 N1 125.34(12) . . ?
C6 C1 C2 119.70(12) . . ?
C12 N3 C16 116.45(16) . . ?
N2 C7 H7 117.5 . . ?
N1 C7 N2 125.00(12) . . ?
N1 C7 H7 117.5 . . ?
N2 C8 H8A 111.1 . . ?
N2 C8 H8B 111.1 . . ?
N2 C8 C11 103.38(11) . . ?
H8A C8 H8B 109.1 . . ?
C11 C8 H8A 111.1 . . ?
C11 C8 H8B 111.1 . . ?
N2 C9 H9A 111.3 . . ?
N2 C9 H9B 111.3 . . ?
N2 C9 C10 102.44(11) . . ?
H9A C9 H9B 109.2 . . ?
C10 C9 H9A 111.3 . . ?
C10 C9 H9B 111.3 . . ?
C5 C4 H4 119.9 . . ?
C3 C4 H4 119.9 . . ?
C3 C4 C5 120.26(13) . . ?
C9 C10 H10A 111.1 . . ?
C9 C10 H10B 111.1 . . ?
C9 C10 C11 103.15(12) . . ?
H10A C10 H10B 109.1 . . ?
C11 C10 H10A 111.1 . . ?
C11 C10 H10B 111.1 . . ?
C4 C5 H5 120.2 . . ?
C4 C5 C6 119.61(13) . . ?
C6 C5 H5 120.2 . . ?
C2 C3 H3 119.3 . . ?
C4 C3 C2 121.45(13) . . ?
C4 C3 H3 119.3 . . ?
C4A C5A H5A 120.1 . . ?
C4A C5A C6A 119.82(14) . . ?
C6A C5A H5A 120.1 . . ?
C1 C6 H6 119.5 . . ?
C5 C6 C1 120.93(13) . . ?
C5 C6 H6 119.5 . . ?
N2A C9A H9AA 111.1 . . ?
N2A C9A H9AB 111.1 . . ?
N2A C9A C10A 103.28(12) . . ?
H9AA C9A H9AB 109.1 . . ?
C10A C9A H9AA 111.1 . . ?
C10A C9A H9AB 111.1 . . ?
C8 C11 H11A 111.0 . . ?
C8 C11 H11B 111.0 . . ?
C10 C11 C8 103.75(12) . . ?
C10 C11 H11A 111.0 . . ?
C10 C11 H11B 111.0 . . ?
H11A C11 H11B 109.0 . . ?
C13 C14 H 120.4 . . ?
C13 C14 C15 119.11(17) . . ?
C15 C14 H 120.4 . . ?
N2A C8A H8AA 111.1 . . ?
N2A C8A H8AB 111.1 . . ?
N2A C8A C11A 103.31(12) . . ?
H8AA C8A H8AB 109.1 . . ?
C11A C8A H8AA 111.1 . . ?
C11A C8A H8AB 111.1 . . ?
C1A C6A H6A 119.5 . . ?
C5A C6A C1A 121.06(14) . . ?
C5A C6A H6A 119.5 . . ?
C8A C11A H11C 111.0 . . ?
C8A C11A H11D 111.0 . . ?
H11C C11A H11D 109.0 . . ?
C10A C11A C8A 103.85(12) . . ?
C10A C11A H11C 111.0 . . ?
C10A C11A H11D 111.0 . . ?
C14 C13 HA 120.8 . . ?
C14 C13 C12 118.35(18) . . ?
C12 C13 HA 120.8 . . ?
C9A C10A H10C 110.9 . . ?
C9A C10A H10D 110.9 . . ?
C11A C10A C9A 104.19(12) . . ?
C11A C10A H10C 110.9 . . ?
C11A C10A H10D 110.9 . . ?
H10C C10A H10D 108.9 . . ?
C14 C15 HB 120.8 . . ?
C14 C15 C16 118.31(19) . . ?
C16 C15 HB 120.8 . . ?
N3 C12 C13 123.85(19) . . ?
N3 C12 HC 118.1 . . ?
C13 C12 HC 118.1 . . ?
N3 C16 C15 123.90(19) . . ?
N3 C16 HD 118.0 . . ?
C15 C16 HD 118.0 . . ?

loop_
_geom_bond_atom_site_label_1
_geom_bond_atom_site_label_2
_geom_bond_distance
_geom_bond_site_symmetry_2
_geom_bond_publ_flag
Zn1 O1 1.9397(10) . ?
Zn1 O1A 1.9446(10) . ?
Zn1 N1A 2.0043(11) . ?
Zn1 N1 2.0133(11) . ?
O1 C2 1.3296(16) . ?
O1A C2A 1.3290(16) . ?
N2 C7 1.3203(17) . ?
N2 C8 1.4681(18) . ?
N2 C9 1.4778(17) . ?
N2A C7A 1.3207(17) . ?
N2A C9A 1.4763(17) . ?
N2A C8A 1.4647(18) . ?
N1A C1A 1.4319(17) . ?
N1A C7A 1.3074(17) . ?
N1 C1 1.4314(16) . ?
N1 C7 1.3114(17) . ?
C3A H3A 0.9500 . ?
C3A C4A 1.384(2) . ?
C3A C2A 1.4007(19) . ?
C4A H4A 0.9500 . ?
C4A C5A 1.386(2) . ?
C1A C2A 1.4209(19) . ?
C1A C6A 1.3914(19) . ?
C2 C1 1.4213(19) . ?
C2 C3 1.4007(18) . ?
C7A H7A 0.9500 . ?
C1 C6 1.3944(19) . ?
N3 C12 1.333(3) . ?
N3 C16 1.334(3) . ?
C7 H7 0.9500 . ?
C8 H8A 0.9900 . ?
C8 H8B 0.9900 . ?
C8 C11 1.5289(19) . ?
C9 H9A 0.9900 . ?
C9 H9B 0.9900 . ?
C9 C10 1.521(2) . ?
C4 H4 0.9500 . ?
C4 C5 1.385(2) . ?
C4 C3 1.384(2) . ?
C10 H10A 0.9900 . ?
C10 H10B 0.9900 . ?
C10 C11 1.521(2) . ?
C5 H5 0.9500 . ?
C5 C6 1.3893(19) . ?
C3 H3 0.9500 . ?
C5A H5A 0.9500 . ?
C5A C6A 1.390(2) . ?
C6 H6 0.9500 . ?
C9A H9AA 0.9900 . ?
C9A H9AB 0.9900 . ?
C9A C10A 1.518(2) . ?
C11 H11A 0.9900 . ?
C11 H11B 0.9900 . ?
C14 H 0.9500 . ?
C14 C13 1.372(3) . ?
C14 C15 1.376(3) . ?
C8A H8AA 0.9900 . ?
C8A H8AB 0.9900 . ?
C8A C11A 1.530(2) . ?
C6A H6A 0.9500 . ?
C11A H11C 0.9900 . ?
C11A H11D 0.9900 . ?
C11A C10A 1.518(2) . ?
C13 HA 0.9500 . ?
C13 C12 1.380(3) . ?
C10A H10C 0.9900 . ?
C10A H10D 0.9900 . ?
C15 HB 0.9500 . ?
C15 C16 1.377(3) . ?
C12 HC 0.9500 . ?
C16 HD 0.9500 . ?

loop_
_geom_torsion_atom_site_label_1
_geom_torsion_atom_site_label_2
_geom_torsion_atom_site_label_3
_geom_torsion_atom_site_label_4
_geom_torsion
_geom_torsion_site_symmetry_1
_geom_torsion_site_symmetry_2
_geom_torsion_site_symmetry_3
_geom_torsion_site_symmetry_4
_geom_torsion_publ_flag
Zn1 O1 C2 C1 -1.60(15) . . . . ?
Zn1 O1 C2 C3 177.09(10) . . . . ?
Zn1 O1A C2A C3A -175.96(10) . . . . ?
Zn1 O1A C2A C1A 3.84(15) . . . . ?
Zn1 N1A C1A C2A -0.87(13) . . . . ?
Zn1 N1A C1A C6A 177.43(12) . . . . ?
Zn1 N1A C7A N2A -7.4(2) . . . . ?
Zn1 N1 C1 C2 7.45(13) . . . . ?
Zn1 N1 C1 C6 -172.20(11) . . . . ?
Zn1 N1 C7 N2 -12.7(2) . . . . ?
O1 C2 C1 N1 -4.32(18) . . . . ?
O1 C2 C1 C6 175.35(12) . . . . ?
O1 C2 C3 C4 -176.43(13) . . . . ?
N2 C8 C11 C10 27.86(15) . . . . ?
N2 C9 C10 C11 34.56(14) . . . . ?
N2A C9A C10A C11A 29.46(15) . . . . ?
N2A C8A C11A C10A 29.25(15) . . . . ?
N1A C1A C2A O1A -2.02(18) . . . . ?
N1A C1A C2A C3A 177.78(11) . . . . ?
N1A C1A C6A C5A -177.40(13) . . . . ?
N1 C1 C6 C5 -178.64(13) . . . . ?
C3A C4A C5A C6A -0.9(2) . . . . ?
C4A C3A C2A O1A 179.46(13) . . . . ?
C4A C3A C2A C1A -0.3(2) . . . . ?
C4A C5A C6A C1A -0.1(2) . . . . ?
C1A N1A C7A N2A 175.95(12) . . . . ?
C2A C3A C4A C5A 1.1(2) . . . . ?
C2A C1A C6A C5A 0.8(2) . . . . ?
C2 C1 C6 C5 1.7(2) . . . . ?
C7A N2A C9A C10A 160.92(13) . . . . ?
C7A N2A C8A C11A 176.86(13) . . . . ?
C7A N1A C1A C2A 176.55(12) . . . . ?
C7A N1A C1A C6A -5.2(2) . . . . ?
C1 N1 C7 N2 174.86(12) . . . . ?
C1 C2 C3 C4 2.3(2) . . . . ?
C7 N2 C8 C11 177.39(13) . . . . ?
C7 N2 C9 C10 158.69(13) . . . . ?
C7 N1 C1 C2 -178.23(12) . . . . ?
C7 N1 C1 C6 2.1(2) . . . . ?
C8 N2 C7 N1 -0.8(2) . . . . ?
C8 N2 C9 C10 -17.84(15) . . . . ?
C9 N2 C7 N1 -176.89(12) . . . . ?
C9 N2 C8 C11 -6.21(15) . . . . ?
C9 C10 C11 C8 -39.17(15) . . . . ?
C4 C5 C6 C1 1.1(2) . . . . ?
C5 C4 C3 C2 0.5(2) . . . . ?
C3 C2 C1 N1 176.95(12) . . . . ?
C3 C2 C1 C6 -3.38(19) . . . . ?
C3 C4 C5 C6 -2.3(2) . . . . ?
C9A N2A C7A N1A -175.02(12) . . . . ?
C9A N2A C8A C11A -11.21(15) . . . . ?
C14 C13 C12 N3 -1.3(3) . . . . ?
C14 C15 C16 N3 -0.6(3) . . . . ?
C8A N2A C7A N1A -3.8(2) . . . . ?
C8A N2A C9A C10A -11.35(15) . . . . ?
C8A C11A C10A C9A -36.80(16) . . . . ?
C6A C1A C2A O1A 179.57(12) . . . . ?
C6A C1A C2A C3A -0.63(19) . . . . ?
C13 C14 C15 C16 0.2(3) . . . . ?
C15 C14 C13 C12 0.7(3) . . . . ?
C12 N3 C16 C15 0.1(3) . . . . ?
C16 N3 C12 C13 0.9(3) . . . . ?
